data_7127669
loop_
_publ_author_name
'Nayak, Mithilesh Kumar'
'Suhr, Simon'
'Chrysochos, Nicolas'
'Rawat, Hemant'
'Schulzke, Carola'
'Chandrasekhar, Vadapalli'
'Sarkar, Biprajit'
'Jana, Anukul'

_publ_section_title
;
 Tethered CAAC-CAAC dimers: oxidation to persistent radical cations and
 bridging-unit dependent reactivity/stability of the dications.
;
_journal_issue 10
_journal_name_full 'Chemical communications (Cambridge, England)'
_journal_page_first 1210
_journal_page_last 1213
_journal_paper_doi 10.1039/d0cc07385g
_journal_volume 57
_journal_year 2021
_chemical_formula_moiety 'C22 H40 N2, 2(C F3 O3 S)'
_chemical_formula_sum 'C24 H40 F6 N2 O6 S2'
_chemical_formula_weight 630.70
_space_group_crystal_system monoclinic
_space_group_IT_number 14
_space_group_name_Hall '-P 2ybc'
_space_group_name_H-M_alt 'P 1 21/c 1'
_atom_sites_solution_hydrogens geom
_atom_sites_solution_primary dual
_atom_sites_solution_secondary difmap
_audit_creation_method SHELXL-2018/3
_audit_update_record
;
2020-05-21 deposited with the CCDC.	2020-12-18 downloaded from the CCDC.
;
_cell_angle_alpha 90
_cell_angle_beta 91.094(3)
_cell_angle_gamma 90
_cell_formula_units_Z 4
_cell_length_a 11.2936(4)
_cell_length_b 16.1144(4)
_cell_length_c 16.1904(5)
_cell_measurement_reflns_used 12974
_cell_measurement_temperature 120.00(10)
_cell_measurement_theta_max 28.9700
_cell_measurement_theta_min 3.1070
_cell_volume 2945.95(16)
_computing_cell_refinement 'CrysAlisPro 1.171.39.29d (Rigaku OD, 2017)'
_computing_data_collection 'CrysAlisPro 1.171.39.29d (Rigaku OD, 2017)'
_computing_data_reduction 'CrysAlisPro 1.171.39.29d (Rigaku OD, 2017)'
_computing_molecular_graphics 'Olex2 (Dolomanov et al., 2009)'
_computing_publication_material 'Olex2 (Dolomanov et al., 2009)'
_computing_structure_refinement 'SHELXL-2018/3 (Sheldrick, 2015)'
_computing_structure_solution 'ShelXT (Sheldrick, 2015)'
_diffrn_ambient_temperature 120.00(10)
_diffrn_measured_fraction_theta_full 0.998
_diffrn_measured_fraction_theta_max 0.881
_diffrn_measurement_device_type 'XtaLAB AFC12 (RINC): Kappa single'
_diffrn_measurement_method '\w scans'
_diffrn_radiation_type MoK\a
_diffrn_radiation_wavelength 0.71073
_diffrn_reflns_av_R_equivalents 0.0302
_diffrn_reflns_av_unetI/netI 0.0285
_diffrn_reflns_Laue_measured_fraction_full 0.998
_diffrn_reflns_Laue_measured_fraction_max 0.881
_diffrn_reflns_limit_h_max 11
_diffrn_reflns_limit_h_min -15
_diffrn_reflns_limit_k_max 17
_diffrn_reflns_limit_k_min -21
_diffrn_reflns_limit_l_max 21
_diffrn_reflns_limit_l_min -21
_diffrn_reflns_number 26173
_diffrn_reflns_point_group_measured_fraction_full 0.998
_diffrn_reflns_point_group_measured_fraction_max 0.881
_diffrn_reflns_theta_full 25.242
_diffrn_reflns_theta_max 29.029
_diffrn_reflns_theta_min 2.516
_diffrn_source 'fine-focus sealed X-ray tube'
_exptl_absorpt_coefficient_mu 0.259
_exptl_absorpt_correction_T_max 1.00000
_exptl_absorpt_correction_T_min 0.93748
_exptl_absorpt_correction_type multi-scan
_exptl_absorpt_process_details
;
CrysAlisPro 1.171.39.29d (Rigaku Oxford Diffraction, 2017)
Empirical absorption correction using spherical harmonics,
 implemented in SCALE3 ABSPACK scaling algorithm.
;
_exptl_crystal_colour colourless
_exptl_crystal_density_diffrn 1.422
_exptl_crystal_description block
_exptl_crystal_F_000 1328
_exptl_crystal_size_max 0.13
_exptl_crystal_size_mid 0.12
_exptl_crystal_size_min 0.11
_refine_diff_density_max 0.660
_refine_diff_density_min -0.573
_refine_diff_density_rms 0.057
_refine_ls_extinction_coef 0.0030(3)
_refine_ls_extinction_expression Fc^*^=kFc[1+0.001xFc^2^\l^3^/sin(2\q)]^-1/4^
_refine_ls_extinction_method 'SHELXL-2018/3 (Sheldrick 2018)'
_refine_ls_goodness_of_fit_ref 1.054
_refine_ls_hydrogen_treatment constr
_refine_ls_matrix_type full
_refine_ls_number_parameters 370
_refine_ls_number_reflns 6921
_refine_ls_number_restraints 0
_refine_ls_restrained_S_all 1.054
_refine_ls_R_factor_all 0.0486
_refine_ls_R_factor_gt 0.0411
_refine_ls_shift/su_max 0.001
_refine_ls_shift/su_mean 0.000
_refine_ls_structure_factor_coef Fsqd
_refine_ls_weighting_details 'w=1/[\s^2^(Fo^2^)+(0.0505P)^2^+1.8269P] where P=(Fo^2^+2Fc^2^)/3'
_refine_ls_weighting_scheme calc
_refine_ls_wR_factor_gt 0.1050
_refine_ls_wR_factor_ref 0.1091
_reflns_Friedel_coverage 0.000
_reflns_number_gt 5932
_reflns_number_total 6921
_reflns_threshold_expression 'I > 2\s(I)'
_cod_data_source_file d0cc07385g2.cif
_cod_data_source_block AJ0759
_cod_depositor_comments 'Adding full bibliography for 7127659--7127670.cif.'
_cod_original_sg_symbol_H-M 'P 21/c'
_cod_database_code 7127669
_shelx_shelxl_version_number 2018/3
_shelx_space_group_comment
;
The symmetry employed for this shelxl refinement is uniquely defined
by the following loop, which should always be used as a source of
symmetry information in preference to the above space-group names.
They are only intended as comments.
;

loop_
_space_group_symop_operation_xyz
'x, y, z'
'-x, y+1/2, -z+1/2'
'-x, -y, -z'
'x, -y-1/2, z-1/2'

loop_
_atom_site_label
_atom_site_type_symbol
_atom_site_fract_x
_atom_site_fract_y
_atom_site_fract_z
_atom_site_U_iso_or_equiv
_atom_site_adp_type
_atom_site_occupancy
_atom_site_site_symmetry_order
_atom_site_calc_flag
_atom_site_refinement_flags_posn
_atom_site_refinement_flags_adp
_atom_site_refinement_flags_occupancy
_atom_site_disorder_assembly
_atom_site_disorder_group
N1 N 0.36891(10) 0.62970(7) 0.33000(7) 0.0128(2) Uani 1 1 d . . . . .
N2 N 0.10282(10) 0.60412(8) 0.30661(7) 0.0134(2) Uani 1 1 d . . . . .
C1 C 0.39006(13) 0.70719(9) 0.32060(9) 0.0161(3) Uani 1 1 d . . . . .
H1 H 0.350105 0.748240 0.349288 0.019 Uiso 1 1 calc R U . . .
C2 C 0.48374(13) 0.72620(9) 0.26006(9) 0.0178(3) Uani 1 1 d . . . . .
C3 C 0.50487(14) 0.64013(10) 0.22089(10) 0.0196(3) Uani 1 1 d . . . . .
H3A H 0.589084 0.629679 0.216350 0.024 Uiso 1 1 calc R U . . .
H3B H 0.468909 0.637716 0.166056 0.024 Uiso 1 1 calc R U . . .
C4 C 0.44799(13) 0.57483(9) 0.27774(9) 0.0156(3) Uani 1 1 d . . . . .
C5 C 0.53723(14) 0.53183(10) 0.33524(10) 0.0203(3) Uani 1 1 d . . . . .
H5A H 0.580354 0.572784 0.366620 0.030 Uiso 1 1 calc R U . . .
H5B H 0.591379 0.499883 0.303115 0.030 Uiso 1 1 calc R U . . .
H5C H 0.496108 0.495748 0.372158 0.030 Uiso 1 1 calc R U . . .
C6 C 0.37339(14) 0.51214(10) 0.22968(10) 0.0210(3) Uani 1 1 d . . . . .
H6A H 0.337166 0.474398 0.267493 0.032 Uiso 1 1 calc R U . . .
H6B H 0.422939 0.481725 0.192846 0.032 Uiso 1 1 calc R U . . .
H6C H 0.312969 0.540695 0.198347 0.032 Uiso 1 1 calc R U . . .
C7 C 0.59131(15) 0.76044(11) 0.30944(11) 0.0254(3) Uani 1 1 d . . . . .
H7A H 0.567592 0.808135 0.340564 0.038 Uiso 1 1 calc R U . . .
H7B H 0.652315 0.776003 0.271969 0.038 Uiso 1 1 calc R U . . .
H7C H 0.620926 0.718469 0.346498 0.038 Uiso 1 1 calc R U . . .
C8 C 0.43967(15) 0.79112(10) 0.19760(11) 0.0244(3) Uani 1 1 d . . . . .
H8A H 0.373401 0.769189 0.166662 0.037 Uiso 1 1 calc R U . . .
H8B H 0.502214 0.804630 0.160590 0.037 Uiso 1 1 calc R U . . .
H8C H 0.415764 0.840238 0.226403 0.037 Uiso 1 1 calc R U . . .
C9 C 0.28936(12) 0.59617(9) 0.39458(8) 0.0134(3) Uani 1 1 d . . . . .
H9 H 0.286332 0.535617 0.389291 0.016 Uiso 1 1 calc R U . . .
C10 C 0.16277(13) 0.63061(9) 0.38515(8) 0.0134(3) Uani 1 1 d . . . . .
H10 H 0.166436 0.691364 0.386248 0.016 Uiso 1 1 calc R U . . .
C11 C 0.08591(13) 0.60111(10) 0.45671(9) 0.0180(3) Uani 1 1 d . . . . .
H11A H 0.006995 0.624339 0.450558 0.022 Uiso 1 1 calc R U . . .
H11B H 0.079171 0.541119 0.455185 0.022 Uiso 1 1 calc R U . . .
C12 C 0.14005(15) 0.62780(10) 0.53922(9) 0.0211(3) Uani 1 1 d . . . . .
H12A H 0.090076 0.609533 0.583767 0.025 Uiso 1 1 calc R U . . .
H12B H 0.145354 0.687846 0.541385 0.025 Uiso 1 1 calc R U . . .
C13 C 0.26296(14) 0.59022(10) 0.54989(9) 0.0191(3) Uani 1 1 d . . . . .
H13A H 0.257078 0.530171 0.549876 0.023 Uiso 1 1 calc R U . . .
H13B H 0.297291 0.607387 0.602537 0.023 Uiso 1 1 calc R U . . .
C14 C 0.34290(14) 0.61813(9) 0.48000(9) 0.0169(3) Uani 1 1 d . . . . .
H14A H 0.419651 0.591653 0.486437 0.020 Uiso 1 1 calc R U . . .
H14B H 0.354632 0.677672 0.483461 0.020 Uiso 1 1 calc R U . . .
C15 C 0.08753(13) 0.52842(9) 0.28590(9) 0.0169(3) Uani 1 1 d . . . . .
H15 H 0.124407 0.484688 0.313666 0.020 Uiso 1 1 calc R U . . .
C16 C 0.00586(14) 0.51572(10) 0.21368(9) 0.0199(3) Uani 1 1 d . . . . .
C17 C -0.01054(14) 0.60560(10) 0.18225(9) 0.0195(3) Uani 1 1 d . . . . .
H17A H -0.093497 0.616349 0.169827 0.023 Uiso 1 1 calc R U . . .
H17B H 0.034046 0.614041 0.132331 0.023 Uiso 1 1 calc R U . . .
C18 C 0.03484(13) 0.66474(9) 0.25125(9) 0.0161(3) Uani 1 1 d . . . . .
C19 C 0.11887(15) 0.73012(10) 0.21917(10) 0.0210(3) Uani 1 1 d . . . . .
H19A H 0.148923 0.762771 0.264520 0.032 Uiso 1 1 calc R U . . .
H19B H 0.077349 0.765431 0.180640 0.032 Uiso 1 1 calc R U . . .
H19C H 0.183524 0.703557 0.192044 0.032 Uiso 1 1 calc R U . . .
C20 C -0.06389(15) 0.70460(11) 0.30076(10) 0.0254(4) Uani 1 1 d . . . . .
H20A H -0.115095 0.662131 0.321375 0.038 Uiso 1 1 calc R U . . .
H20B H -0.108721 0.741579 0.265755 0.038 Uiso 1 1 calc R U . . .
H20C H -0.029912 0.735151 0.346264 0.038 Uiso 1 1 calc R U . . .
C21 C 0.05837(17) 0.45720(11) 0.14977(11) 0.0291(4) Uani 1 1 d . . . . .
H21A H 0.129165 0.481260 0.128241 0.044 Uiso 1 1 calc R U . . .
H21B H 0.001900 0.448612 0.105528 0.044 Uiso 1 1 calc R U . . .
H21C H 0.077047 0.404974 0.175394 0.044 Uiso 1 1 calc R U . . .
C22 C -0.10849(17) 0.47821(12) 0.24899(11) 0.0315(4) Uani 1 1 d . . . . .
H22A H -0.090803 0.425518 0.273991 0.047 Uiso 1 1 calc R U . . .
H22B H -0.165953 0.470760 0.205161 0.047 Uiso 1 1 calc R U . . .
H22C H -0.139747 0.515049 0.289762 0.047 Uiso 1 1 calc R U . . .
S1 S 0.75418(4) 0.85955(2) 0.03997(3) 0.02066(11) Uani 1 1 d . . . . .
F1 F 0.73774(10) 0.72189(7) 0.12567(7) 0.0392(3) Uani 1 1 d . . . . .
F2 F 0.66832(15) 0.71406(8) 0.00318(9) 0.0673(5) Uani 1 1 d . . . . .
F3 F 0.85692(13) 0.71597(8) 0.02485(8) 0.0552(4) Uani 1 1 d . . . . .
O1 O 0.77794(12) 0.87379(8) -0.04569(8) 0.0298(3) Uani 1 1 d . . . . .
O2 O 0.84907(14) 0.88333(10) 0.09551(9) 0.0465(4) Uani 1 1 d . . . . .
O3 O 0.63905(13) 0.88441(9) 0.06609(10) 0.0456(4) Uani 1 1 d . . . . .
C23 C 0.75451(16) 0.74700(10) 0.04789(10) 0.0258(4) Uani 1 1 d . . . . .
S2 S 0.71294(4) 0.36890(2) 0.01758(2) 0.02190(11) Uani 1 1 d . . . . .
F4 F 0.63346(12) 0.48973(8) 0.10951(7) 0.0456(3) Uani 1 1 d . . . . .
F5 F 0.62630(11) 0.51474(7) -0.02107(7) 0.0393(3) Uani 1 1 d . . . . .
F6 F 0.79270(11) 0.51918(7) 0.04584(7) 0.0397(3) Uani 1 1 d . . . . .
O4 O 0.76823(15) 0.36957(9) -0.06105(9) 0.0437(4) Uani 1 1 d . . . . .
O5 O 0.78501(12) 0.34052(8) 0.08679(8) 0.0298(3) Uani 1 1 d . . . . .
O6 O 0.59459(13) 0.33520(9) 0.01690(10) 0.0435(4) Uani 1 1 d . . . . .
C24 C 0.68910(16) 0.47885(11) 0.03890(10) 0.0255(4) Uani 1 1 d . . . . .

loop_
_atom_site_aniso_label
_atom_site_aniso_U_11
_atom_site_aniso_U_22
_atom_site_aniso_U_33
_atom_site_aniso_U_23
_atom_site_aniso_U_13
_atom_site_aniso_U_12
N1 0.0126(6) 0.0140(6) 0.0119(5) 0.0008(4) -0.0008(4) 0.0016(4)
N2 0.0135(6) 0.0158(6) 0.0109(5) 0.0022(5) -0.0004(4) 0.0003(5)
C1 0.0163(7) 0.0151(7) 0.0168(7) 0.0012(5) -0.0004(5) 0.0019(5)
C2 0.0172(7) 0.0166(7) 0.0197(7) 0.0030(6) 0.0026(6) 0.0003(6)
C3 0.0215(8) 0.0192(8) 0.0182(7) 0.0008(6) 0.0057(6) 0.0010(6)
C4 0.0151(7) 0.0151(7) 0.0165(7) -0.0006(5) 0.0023(5) 0.0025(5)
C5 0.0177(7) 0.0185(7) 0.0246(8) 0.0027(6) -0.0003(6) 0.0044(6)
C6 0.0217(8) 0.0213(8) 0.0201(7) -0.0060(6) 0.0013(6) -0.0001(6)
C7 0.0214(8) 0.0256(8) 0.0291(8) 0.0005(7) -0.0004(7) -0.0043(7)
C8 0.0236(8) 0.0217(8) 0.0281(8) 0.0109(7) 0.0036(7) 0.0003(6)
C9 0.0163(7) 0.0125(6) 0.0113(6) 0.0018(5) -0.0002(5) 0.0002(5)
C10 0.0161(7) 0.0146(7) 0.0096(6) 0.0002(5) -0.0003(5) 0.0000(5)
C11 0.0171(7) 0.0244(8) 0.0127(7) 0.0029(6) 0.0028(5) -0.0007(6)
C12 0.0270(8) 0.0246(8) 0.0117(7) -0.0003(6) 0.0040(6) -0.0007(6)
C13 0.0282(8) 0.0183(7) 0.0107(6) 0.0006(6) -0.0040(6) -0.0048(6)
C14 0.0204(7) 0.0175(7) 0.0127(7) 0.0009(5) -0.0038(6) -0.0021(6)
C15 0.0176(7) 0.0177(7) 0.0154(7) 0.0033(6) -0.0019(6) -0.0012(6)
C16 0.0234(8) 0.0201(8) 0.0158(7) 0.0038(6) -0.0067(6) -0.0050(6)
C17 0.0219(8) 0.0211(8) 0.0153(7) 0.0048(6) -0.0047(6) -0.0007(6)
C18 0.0178(7) 0.0181(7) 0.0124(6) 0.0045(5) -0.0021(5) 0.0027(6)
C19 0.0290(8) 0.0176(7) 0.0166(7) 0.0044(6) -0.0009(6) -0.0017(6)
C20 0.0234(8) 0.0311(9) 0.0217(8) 0.0037(7) 0.0014(6) 0.0104(7)
C21 0.0393(10) 0.0233(8) 0.0243(8) -0.0048(7) -0.0094(7) -0.0009(7)
C22 0.0326(10) 0.0382(10) 0.0232(8) 0.0093(7) -0.0080(7) -0.0168(8)
S1 0.0218(2) 0.01488(18) 0.0255(2) -0.00446(15) 0.00741(15) -0.00150(14)
F1 0.0440(7) 0.0406(6) 0.0331(6) 0.0181(5) 0.0048(5) 0.0052(5)
F2 0.1016(12) 0.0334(7) 0.0649(9) 0.0089(6) -0.0475(9) -0.0331(7)
F3 0.0757(10) 0.0366(7) 0.0544(8) 0.0130(6) 0.0289(7) 0.0335(7)
O1 0.0366(7) 0.0235(6) 0.0297(7) 0.0057(5) 0.0105(5) 0.0041(5)
O2 0.0501(9) 0.0476(9) 0.0415(8) -0.0191(7) -0.0049(7) -0.0198(7)
O3 0.0369(8) 0.0371(8) 0.0638(10) 0.0138(7) 0.0295(7) 0.0148(6)
C23 0.0361(10) 0.0191(8) 0.0219(8) 0.0017(6) -0.0052(7) 0.0005(7)
S2 0.0313(2) 0.01563(19) 0.0189(2) 0.00020(14) 0.00200(16) 0.00012(15)
F4 0.0583(8) 0.0481(7) 0.0308(6) -0.0120(5) 0.0099(5) 0.0185(6)
F5 0.0490(7) 0.0307(6) 0.0376(6) 0.0025(5) -0.0150(5) 0.0136(5)
F6 0.0479(7) 0.0247(5) 0.0461(7) 0.0014(5) -0.0133(5) -0.0112(5)
O4 0.0667(10) 0.0363(8) 0.0287(7) -0.0012(6) 0.0186(7) 0.0132(7)
O5 0.0333(7) 0.0235(6) 0.0323(7) 0.0060(5) -0.0072(5) 0.0019(5)
O6 0.0362(8) 0.0333(7) 0.0604(10) 0.0069(7) -0.0108(7) -0.0126(6)
C24 0.0314(9) 0.0243(8) 0.0207(8) -0.0031(7) -0.0027(7) 0.0043(7)

loop_
_atom_type_symbol
_atom_type_description
_atom_type_scat_dispersion_real
_atom_type_scat_dispersion_imag
_atom_type_scat_source
C C 0.0033 0.0016 'International Tables Vol C Tables 4.2.6.8 and 6.1.1.4'
H H 0.0000 0.0000 'International Tables Vol C Tables 4.2.6.8 and 6.1.1.4'
F F 0.0171 0.0103 'International Tables Vol C Tables 4.2.6.8 and 6.1.1.4'
N N 0.0061 0.0033 'International Tables Vol C Tables 4.2.6.8 and 6.1.1.4'
O O 0.0106 0.0060 'International Tables Vol C Tables 4.2.6.8 and 6.1.1.4'
S S 0.1246 0.1234 'International Tables Vol C Tables 4.2.6.8 and 6.1.1.4'

loop_
_geom_angle_atom_site_label_1
_geom_angle_atom_site_label_2
_geom_angle_atom_site_label_3
_geom_angle
_geom_angle_site_symmetry_1
_geom_angle_site_symmetry_3
_geom_angle_publ_flag
C1 N1 C9 123.52(12) . . ?
C1 N1 C4 112.76(12) . . ?
C9 N1 C4 123.06(11) . . ?
C15 N2 C10 123.68(12) . . ?
C15 N2 C18 113.22(12) . . ?
C10 N2 C18 122.24(11) . . ?
N1 C1 C2 114.55(13) . . ?
N1 C1 H1 122.7 . . ?
C2 C1 H1 122.7 . . ?
C1 C2 C8 110.45(13) . . ?
C1 C2 C7 107.15(13) . . ?
C8 C2 C7 109.91(13) . . ?
C1 C2 C3 101.71(12) . . ?
C8 C2 C3 113.14(13) . . ?
C7 C2 C3 114.02(13) . . ?
C2 C3 C4 107.30(12) . . ?
C2 C3 H3A 110.3 . . ?
C4 C3 H3A 110.3 . . ?
C2 C3 H3B 110.3 . . ?
C4 C3 H3B 110.3 . . ?
H3A C3 H3B 108.5 . . ?
C6 C4 N1 110.17(12) . . ?
C6 C4 C5 111.33(13) . . ?
N1 C4 C5 108.18(12) . . ?
C6 C4 C3 112.34(13) . . ?
N1 C4 C3 100.96(11) . . ?
C5 C4 C3 113.29(13) . . ?
C4 C5 H5A 109.5 . . ?
C4 C5 H5B 109.5 . . ?
H5A C5 H5B 109.5 . . ?
C4 C5 H5C 109.5 . . ?
H5A C5 H5C 109.5 . . ?
H5B C5 H5C 109.5 . . ?
C4 C6 H6A 109.5 . . ?
C4 C6 H6B 109.5 . . ?
H6A C6 H6B 109.5 . . ?
C4 C6 H6C 109.5 . . ?
H6A C6 H6C 109.5 . . ?
H6B C6 H6C 109.5 . . ?
C2 C7 H7A 109.5 . . ?
C2 C7 H7B 109.5 . . ?
H7A C7 H7B 109.5 . . ?
C2 C7 H7C 109.5 . . ?
H7A C7 H7C 109.5 . . ?
H7B C7 H7C 109.5 . . ?
C2 C8 H8A 109.5 . . ?
C2 C8 H8B 109.5 . . ?
H8A C8 H8B 109.5 . . ?
C2 C8 H8C 109.5 . . ?
H8A C8 H8C 109.5 . . ?
H8B C8 H8C 109.5 . . ?
N1 C9 C10 111.74(11) . . ?
N1 C9 C14 108.33(11) . . ?
C10 C9 C14 110.75(12) . . ?
N1 C9 H9 108.6 . . ?
C10 C9 H9 108.6 . . ?
C14 C9 H9 108.6 . . ?
N2 C10 C11 107.49(11) . . ?
N2 C10 C9 112.78(11) . . ?
C11 C10 C9 110.54(11) . . ?
N2 C10 H10 108.6 . . ?
C11 C10 H10 108.6 . . ?
C9 C10 H10 108.6 . . ?
C12 C11 C10 110.58(12) . . ?
C12 C11 H11A 109.5 . . ?
C10 C11 H11A 109.5 . . ?
C12 C11 H11B 109.5 . . ?
C10 C11 H11B 109.5 . . ?
H11A C11 H11B 108.1 . . ?
C11 C12 C13 109.75(13) . . ?
C11 C12 H12A 109.7 . . ?
C13 C12 H12A 109.7 . . ?
C11 C12 H12B 109.7 . . ?
C13 C12 H12B 109.7 . . ?
H12A C12 H12B 108.2 . . ?
C12 C13 C14 110.45(12) . . ?
C12 C13 H13A 109.6 . . ?
C14 C13 H13A 109.6 . . ?
C12 C13 H13B 109.6 . . ?
C14 C13 H13B 109.6 . . ?
H13A C13 H13B 108.1 . . ?
C13 C14 C9 111.70(12) . . ?
C13 C14 H14A 109.3 . . ?
C9 C14 H14A 109.3 . . ?
C13 C14 H14B 109.3 . . ?
C9 C14 H14B 109.3 . . ?
H14A C14 H14B 107.9 . . ?
N2 C15 C16 114.60(13) . . ?
N2 C15 H15 122.7 . . ?
C16 C15 H15 122.7 . . ?
C15 C16 C21 111.95(14) . . ?
C15 C16 C17 101.44(12) . . ?
C21 C16 C17 113.65(13) . . ?
C15 C16 C22 105.82(12) . . ?
C21 C16 C22 110.30(14) . . ?
C17 C16 C22 113.12(14) . . ?
C16 C17 C18 107.66(12) . . ?
C16 C17 H17A 110.2 . . ?
C18 C17 H17A 110.2 . . ?
C16 C17 H17B 110.2 . . ?
C18 C17 H17B 110.2 . . ?
H17A C17 H17B 108.5 . . ?
C19 C18 N2 109.60(12) . . ?
C19 C18 C20 110.82(14) . . ?
N2 C18 C20 109.00(12) . . ?
C19 C18 C17 112.42(12) . . ?
N2 C18 C17 100.72(11) . . ?
C20 C18 C17 113.74(13) . . ?
C18 C19 H19A 109.5 . . ?
C18 C19 H19B 109.5 . . ?
H19A C19 H19B 109.5 . . ?
C18 C19 H19C 109.5 . . ?
H19A C19 H19C 109.5 . . ?
H19B C19 H19C 109.5 . . ?
C18 C20 H20A 109.5 . . ?
C18 C20 H20B 109.5 . . ?
H20A C20 H20B 109.5 . . ?
C18 C20 H20C 109.5 . . ?
H20A C20 H20C 109.5 . . ?
H20B C20 H20C 109.5 . . ?
C16 C21 H21A 109.5 . . ?
C16 C21 H21B 109.5 . . ?
H21A C21 H21B 109.5 . . ?
C16 C21 H21C 109.5 . . ?
H21A C21 H21C 109.5 . . ?
H21B C21 H21C 109.5 . . ?
C16 C22 H22A 109.5 . . ?
C16 C22 H22B 109.5 . . ?
H22A C22 H22B 109.5 . . ?
C16 C22 H22C 109.5 . . ?
H22A C22 H22C 109.5 . . ?
H22B C22 H22C 109.5 . . ?
O3 S1 O1 115.34(9) . . ?
O3 S1 O2 114.26(10) . . ?
O1 S1 O2 114.25(9) . . ?
O3 S1 C23 105.00(9) . . ?
O1 S1 C23 103.14(8) . . ?
O2 S1 C23 102.78(9) . . ?
F2 C23 F3 109.58(16) . . ?
F2 C23 F1 106.23(15) . . ?
F3 C23 F1 106.95(14) . . ?
F2 C23 S1 111.32(12) . . ?
F3 C23 S1 111.00(13) . . ?
F1 C23 S1 111.56(12) . . ?
O4 S2 O6 114.63(10) . . ?
O4 S2 O5 116.34(9) . . ?
O6 S2 O5 113.22(8) . . ?
O4 S2 C24 103.28(8) . . ?
O6 S2 C24 103.11(9) . . ?
O5 S2 C24 104.07(8) . . ?
F5 C24 F4 108.56(14) . . ?
F5 C24 F6 107.69(14) . . ?
F4 C24 F6 106.89(14) . . ?
F5 C24 S2 111.34(11) . . ?
F4 C24 S2 111.42(12) . . ?
F6 C24 S2 110.76(12) . . ?

loop_
_geom_bond_atom_site_label_1
_geom_bond_atom_site_label_2
_geom_bond_distance
_geom_bond_site_symmetry_2
_geom_bond_publ_flag
N1 C1 1.2810(19) . ?
N1 C9 1.4927(18) . ?
N1 C4 1.5246(18) . ?
N2 C15 1.276(2) . ?
N2 C10 1.4915(18) . ?
N2 C18 1.5234(18) . ?
C1 C2 1.488(2) . ?
C1 H1 0.9300 . ?
C2 C8 1.531(2) . ?
C2 C7 1.544(2) . ?
C2 C3 1.546(2) . ?
C3 C4 1.546(2) . ?
C3 H3A 0.9700 . ?
C3 H3B 0.9700 . ?
C4 C6 1.520(2) . ?
C4 C5 1.525(2) . ?
C5 H5A 0.9600 . ?
C5 H5B 0.9600 . ?
C5 H5C 0.9600 . ?
C6 H6A 0.9600 . ?
C6 H6B 0.9600 . ?
C6 H6C 0.9600 . ?
C7 H7A 0.9600 . ?
C7 H7B 0.9600 . ?
C7 H7C 0.9600 . ?
C8 H8A 0.9600 . ?
C8 H8B 0.9600 . ?
C8 H8C 0.9600 . ?
C9 C10 1.539(2) . ?
C9 C14 1.5400(19) . ?
C9 H9 0.9800 . ?
C10 C11 1.5363(19) . ?
C10 H10 0.9800 . ?
C11 C12 1.521(2) . ?
C11 H11A 0.9700 . ?
C11 H11B 0.9700 . ?
C12 C13 1.521(2) . ?
C12 H12A 0.9700 . ?
C12 H12B 0.9700 . ?
C13 C14 1.529(2) . ?
C13 H13A 0.9700 . ?
C13 H13B 0.9700 . ?
C14 H14A 0.9700 . ?
C14 H14B 0.9700 . ?
C15 C16 1.490(2) . ?
C15 H15 0.9300 . ?
C16 C21 1.528(2) . ?
C16 C17 1.545(2) . ?
C16 C22 1.545(2) . ?
C17 C18 1.548(2) . ?
C17 H17A 0.9700 . ?
C17 H17B 0.9700 . ?
C18 C19 1.516(2) . ?
C18 C20 1.527(2) . ?
C19 H19A 0.9600 . ?
C19 H19B 0.9600 . ?
C19 H19C 0.9600 . ?
C20 H20A 0.9600 . ?
C20 H20B 0.9600 . ?
C20 H20C 0.9600 . ?
C21 H21A 0.9600 . ?
C21 H21B 0.9600 . ?
C21 H21C 0.9600 . ?
C22 H22A 0.9600 . ?
C22 H22B 0.9600 . ?
C22 H22C 0.9600 . ?
S1 O3 1.4321(14) . ?
S1 O1 1.4360(13) . ?
S1 O2 1.4377(15) . ?
S1 C23 1.8183(17) . ?
F1 C23 1.339(2) . ?
F2 C23 1.314(2) . ?
F3 C23 1.320(2) . ?
S2 O4 1.4286(14) . ?
S2 O6 1.4426(15) . ?
S2 O5 1.4466(13) . ?
S2 C24 1.8259(17) . ?
F4 C24 1.327(2) . ?
F5 C24 1.3243(19) . ?
F6 C24 1.341(2) . ?

loop_
_geom_torsion_atom_site_label_1
_geom_torsion_atom_site_label_2
_geom_torsion_atom_site_label_3
_geom_torsion_atom_site_label_4
_geom_torsion
_geom_torsion_site_symmetry_1
_geom_torsion_site_symmetry_2
_geom_torsion_site_symmetry_3
_geom_torsion_site_symmetry_4
_geom_torsion_publ_flag
C9 N1 C1 C2 172.37(12) . . . . ?
C4 N1 C1 C2 1.42(17) . . . . ?
N1 C1 C2 C8 129.33(14) . . . . ?
N1 C1 C2 C7 -110.97(15) . . . . ?
N1 C1 C2 C3 8.96(17) . . . . ?
C1 C2 C3 C4 -15.34(15) . . . . ?
C8 C2 C3 C4 -133.81(13) . . . . ?
C7 C2 C3 C4 99.62(15) . . . . ?
C1 N1 C4 C6 -130.00(13) . . . . ?
C9 N1 C4 C6 59.00(16) . . . . ?
C1 N1 C4 C5 108.09(14) . . . . ?
C9 N1 C4 C5 -62.90(16) . . . . ?
C1 N1 C4 C3 -11.08(15) . . . . ?
C9 N1 C4 C3 177.92(12) . . . . ?
C2 C3 C4 C6 133.24(13) . . . . ?
C2 C3 C4 N1 15.90(15) . . . . ?
C2 C3 C4 C5 -99.53(15) . . . . ?
C1 N1 C9 C10 59.50(17) . . . . ?
C4 N1 C9 C10 -130.47(13) . . . . ?
C1 N1 C9 C14 -62.78(17) . . . . ?
C4 N1 C9 C14 107.26(14) . . . . ?
C15 N2 C10 C11 -64.64(18) . . . . ?
C18 N2 C10 C11 104.07(14) . . . . ?
C15 N2 C10 C9 57.46(18) . . . . ?
C18 N2 C10 C9 -133.83(13) . . . . ?
N1 C9 C10 N2 64.59(15) . . . . ?
C14 C9 C10 N2 -174.53(11) . . . . ?
N1 C9 C10 C11 -175.05(11) . . . . ?
C14 C9 C10 C11 -54.17(15) . . . . ?
N2 C10 C11 C12 -178.62(12) . . . . ?
C9 C10 C11 C12 57.91(16) . . . . ?
C10 C11 C12 C13 -60.24(17) . . . . ?
C11 C12 C13 C14 59.18(16) . . . . ?
C12 C13 C14 C9 -56.43(16) . . . . ?
N1 C9 C14 C13 176.75(12) . . . . ?
C10 C9 C14 C13 53.87(16) . . . . ?
C10 N2 C15 C16 168.69(13) . . . . ?
C18 N2 C15 C16 -0.93(18) . . . . ?
N2 C15 C16 C21 131.61(15) . . . . ?
N2 C15 C16 C17 10.09(17) . . . . ?
N2 C15 C16 C22 -108.19(16) . . . . ?
C15 C16 C17 C18 -14.87(16) . . . . ?
C21 C16 C17 C18 -135.19(14) . . . . ?
C22 C16 C17 C18 98.02(15) . . . . ?
C15 N2 C18 C19 -127.29(14) . . . . ?
C10 N2 C18 C19 62.92(16) . . . . ?
C15 N2 C18 C20 111.26(15) . . . . ?
C10 N2 C18 C20 -58.53(17) . . . . ?
C15 N2 C18 C17 -8.64(16) . . . . ?
C10 N2 C18 C17 -178.43(12) . . . . ?
C16 C17 C18 C19 130.88(14) . . . . ?
C16 C17 C18 N2 14.31(15) . . . . ?
C16 C17 C18 C20 -102.14(15) . . . . ?
O3 S1 C23 F2 57.34(16) . . . . ?
O1 S1 C23 F2 -63.83(16) . . . . ?
O2 S1 C23 F2 177.13(15) . . . . ?
O3 S1 C23 F3 179.69(13) . . . . ?
O1 S1 C23 F3 58.52(14) . . . . ?
O2 S1 C23 F3 -60.51(14) . . . . ?
O3 S1 C23 F1 -61.14(15) . . . . ?
O1 S1 C23 F1 177.70(12) . . . . ?
O2 S1 C23 F1 58.66(14) . . . . ?
O4 S2 C24 F5 56.29(15) . . . . ?
O6 S2 C24 F5 -63.36(15) . . . . ?
O5 S2 C24 F5 178.23(12) . . . . ?
O4 S2 C24 F4 177.64(13) . . . . ?
O6 S2 C24 F4 58.00(14) . . . . ?
O5 S2 C24 F4 -60.42(14) . . . . ?
O4 S2 C24 F6 -63.51(14) . . . . ?
O6 S2 C24 F6 176.84(12) . . . . ?
O5 S2 C24 F6 58.43(13) . . . . ?
